data_7014584
loop_
_publ_author_name
'Decken, A.'
'Mailman, A.'
'Passmore, J.'
'Rautiainen, J. M.'
'Scherer, W.'
'Scheidt, E.-W.'

_publ_section_title
;
 A prototype hybrid 7\p quinone-fused 1,3,2-dithiazolyl radical.
;
_journal_issue 4
_journal_name_full 'Dalton transactions (Cambridge, England : 2003)'
_journal_page_first 868
_journal_page_last 879
_journal_paper_doi 10.1039/c0dt00967a
_journal_volume 40
_journal_year 2011
_chemical_formula_moiety 'C10 H4 N O2 S2'
_chemical_formula_sum 'C10 H4 N O2 S2'
_chemical_formula_weight 234.26
_space_group_IT_number 14
_symmetry_cell_setting monoclinic
_symmetry_Int_Tables_number 14
_symmetry_space_group_name_Hall '-P 2ybc'
_symmetry_space_group_name_H-M 'P 1 21/c 1'
_atom_sites_solution_hydrogens difmap
_atom_sites_solution_primary direct
_atom_sites_solution_secondary difmap
_audit_creation_method SHELXL-97
_cell_angle_alpha 90.00
_cell_angle_beta 115.023(3)
_cell_angle_gamma 90.00
_cell_formula_units_Z 4
_cell_length_a 8.397(2)
_cell_length_b 16.782(4)
_cell_length_c 7.2137(19)
_cell_measurement_reflns_used 1704
_cell_measurement_temperature 296(1)
_cell_measurement_theta_max 25.66
_cell_measurement_theta_min 2.68
_cell_volume 921.1(4)
_computing_cell_refinement 'Bruker SMART'
_computing_data_collection 'Bruker SMART'
_computing_data_reduction 'Bruker SAINT'
_computing_molecular_graphics 'Bruker SHELXTL (Sheldrick, 2008)'
_computing_publication_material 'Bruker SHELXTL (Sheldrick, 2008)'
_computing_structure_refinement 'SHELXL-97 (Sheldrick, 2008)'
_computing_structure_solution 'SHELXS-97 (Sheldrick, 2008)'
_diffrn_ambient_temperature 296(1)
_diffrn_measured_fraction_theta_full 1.000
_diffrn_measured_fraction_theta_max 0.970
_diffrn_measurement_device_type 'Bruker AXS SMART1000/P4'
_diffrn_measurement_method 'phi and omega scans'
_diffrn_radiation_monochromator graphite
_diffrn_radiation_probe x-ray
_diffrn_radiation_type MoK\a
_diffrn_radiation_wavelength 0.71073
_diffrn_reflns_av_R_equivalents 0.0328
_diffrn_reflns_av_sigmaI/netI 0.0352
_diffrn_reflns_limit_h_max 10
_diffrn_reflns_limit_h_min -10
_diffrn_reflns_limit_k_max 21
_diffrn_reflns_limit_k_min -21
_diffrn_reflns_limit_l_max 8
_diffrn_reflns_limit_l_min -9
_diffrn_reflns_number 6266
_diffrn_reflns_theta_full 25.00
_diffrn_reflns_theta_max 27.49
_diffrn_reflns_theta_min 2.43
_diffrn_source 'fine-focus sealed tube'
_diffrn_source_type K760
_diffrn_standards_decay_% 0
_diffrn_standards_interval_count 0
_diffrn_standards_interval_time 0
_diffrn_standards_number 0
_exptl_absorpt_coefficient_mu 0.550
_exptl_absorpt_correction_T_max 0.9730
_exptl_absorpt_correction_T_min 0.8980
_exptl_absorpt_correction_type multi-scan
_exptl_absorpt_process_details 'SADABS (Sheldrick, 2004)'
_exptl_crystal_colour Green
_exptl_crystal_density_diffrn 1.689
_exptl_crystal_density_method 'not measured'
_exptl_crystal_description Plate
_exptl_crystal_F_000 476
_exptl_crystal_recrystallization_method CH3CN
_exptl_crystal_size_max 0.20
_exptl_crystal_size_mid 0.15
_exptl_crystal_size_min 0.05
_refine_diff_density_max 0.287
_refine_diff_density_min -0.261
_refine_diff_density_rms 0.062
_refine_ls_extinction_method none
_refine_ls_goodness_of_fit_ref 1.137
_refine_ls_hydrogen_treatment refall
_refine_ls_matrix_type full
_refine_ls_number_parameters 152
_refine_ls_number_reflns 2045
_refine_ls_number_restraints 0
_refine_ls_restrained_S_all 1.137
_refine_ls_R_factor_all 0.0839
_refine_ls_R_factor_gt 0.0418
_refine_ls_shift/su_max 0.001
_refine_ls_shift/su_mean 0.000
_refine_ls_structure_factor_coef Fsqd
_refine_ls_weighting_details 'calc w=1/[\s^2^(Fo^2^)+(0.0352P)^2^+0.7877P] where P=(Fo^2^+2Fc^2^)/3'
_refine_ls_weighting_scheme calc
_refine_ls_wR_factor_gt 0.0906
_refine_ls_wR_factor_ref 0.1191
_reflns_number_gt 1338
_reflns_number_total 2045
_reflns_threshold_expression 'I > 2\s(I)'
_cod_data_source_file C0DT00967A.TXT
_cod_data_source_block jp080831
_cod_original_sg_symbol_Hall '-P 2ybc '
_cod_original_sg_symbol_H-M 'P 21/c'
_cod_database_code 7014584

loop_
_symmetry_equiv_pos_as_xyz
'x, y, z'
'-x, y+1/2, -z+1/2'
'-x, -y, -z'
'x, -y-1/2, z-1/2'

loop_
_atom_site_label
_atom_site_type_symbol
_atom_site_fract_x
_atom_site_fract_y
_atom_site_fract_z
_atom_site_U_iso_or_equiv
_atom_site_adp_type
_atom_site_occupancy
_atom_site_symmetry_multiplicity
_atom_site_calc_flag
_atom_site_refinement_flags
_atom_site_disorder_assembly
_atom_site_disorder_group
S1 S 1.11930(11) 0.95276(5) 0.79122(15) 0.0561(3) Uani 1 1 d . . .
S2 S 0.84741(11) 1.05634(5) 0.74018(14) 0.0530(3) Uani 1 1 d . . .
N1 N 1.0520(4) 1.04576(17) 0.7676(5) 0.0621(8) Uani 1 1 d . . .
C1 C 0.9072(4) 0.81885(17) 0.7518(5) 0.0404(7) Uani 1 1 d . . .
C2 C 0.9253(4) 0.90635(17) 0.7512(5) 0.0403(7) Uani 1 1 d . . .
C3 C 0.7931(4) 0.95668(16) 0.7317(5) 0.0388(7) Uani 1 1 d . . .
C4 C 0.6253(4) 0.92906(17) 0.7239(5) 0.0393(7) Uani 1 1 d . . .
C5 C 0.4400(4) 0.81079(19) 0.6984(5) 0.0427(7) Uani 1 1 d . . .
C6 C 0.4124(5) 0.7300(2) 0.6930(5) 0.0485(8) Uani 1 1 d . . .
C7 C 0.5453(5) 0.67839(19) 0.7084(5) 0.0502(8) Uani 1 1 d . . .
C8 C 0.7056(5) 0.70726(18) 0.7285(5) 0.0452(8) Uani 1 1 d . . .
C9 C 0.7347(4) 0.78896(16) 0.7328(4) 0.0359(6) Uani 1 1 d . . .
C10 C 0.5998(4) 0.84146(16) 0.7183(4) 0.0355(6) Uani 1 1 d . . .
O1 O 1.0280(3) 0.77566(14) 0.7653(4) 0.0625(7) Uani 1 1 d . . .
O2 O 0.5156(3) 0.97656(13) 0.7250(4) 0.0585(7) Uani 1 1 d . . .
H1 H 0.352(4) 0.8470(18) 0.692(4) 0.043(8) Uiso 1 1 d . . .
H2 H 0.300(4) 0.7107(18) 0.676(4) 0.044(8) Uiso 1 1 d . . .
H3 H 0.533(4) 0.622(2) 0.716(5) 0.054(9) Uiso 1 1 d . . .
H4 H 0.799(4) 0.674(2) 0.746(5) 0.059(10) Uiso 1 1 d . . .

loop_
_atom_site_aniso_label
_atom_site_aniso_U_11
_atom_site_aniso_U_22
_atom_site_aniso_U_33
_atom_site_aniso_U_23
_atom_site_aniso_U_13
_atom_site_aniso_U_12
S1 0.0427(5) 0.0559(5) 0.0772(7) -0.0064(5) 0.0324(5) -0.0094(4)
S2 0.0530(5) 0.0350(4) 0.0660(6) 0.0044(4) 0.0202(4) -0.0035(3)
N1 0.0562(18) 0.0511(17) 0.082(2) 0.0041(15) 0.0317(17) -0.0134(13)
C1 0.0376(16) 0.0398(16) 0.0423(18) -0.0046(13) 0.0153(14) 0.0031(12)
C2 0.0380(16) 0.0412(16) 0.0430(18) -0.0027(13) 0.0182(14) -0.0019(12)
C3 0.0395(16) 0.0330(14) 0.0422(17) 0.0007(13) 0.0156(13) -0.0019(12)
C4 0.0373(16) 0.0358(15) 0.0432(17) -0.0022(13) 0.0155(14) 0.0035(12)
C5 0.0402(17) 0.0457(18) 0.0443(19) -0.0006(14) 0.0198(15) 0.0006(14)
C6 0.0449(19) 0.0511(19) 0.049(2) 0.0006(15) 0.0187(16) -0.0131(15)
C7 0.066(2) 0.0348(17) 0.047(2) -0.0010(14) 0.0211(17) -0.0101(16)
C8 0.052(2) 0.0352(16) 0.046(2) -0.0005(14) 0.0181(16) 0.0039(14)
C9 0.0377(16) 0.0345(15) 0.0341(16) -0.0027(12) 0.0139(13) 0.0029(12)
C10 0.0355(15) 0.0334(14) 0.0379(16) -0.0011(12) 0.0158(13) 0.0004(11)
O1 0.0408(13) 0.0545(14) 0.0928(19) -0.0066(13) 0.0289(13) 0.0129(11)
O2 0.0450(13) 0.0411(12) 0.0921(19) -0.0046(12) 0.0316(13) 0.0092(10)

loop_
_atom_type_symbol
_atom_type_description
_atom_type_scat_dispersion_real
_atom_type_scat_dispersion_imag
_atom_type_scat_source
C C 0.0033 0.0016 'International Tables Vol C Tables 4.2.6.8 and 6.1.1.4'
H H 0.0000 0.0000 'International Tables Vol C Tables 4.2.6.8 and 6.1.1.4'
N N 0.0061 0.0033 'International Tables Vol C Tables 4.2.6.8 and 6.1.1.4'
O O 0.0106 0.0060 'International Tables Vol C Tables 4.2.6.8 and 6.1.1.4'
S S 0.1246 0.1234 'International Tables Vol C Tables 4.2.6.8 and 6.1.1.4'

loop_
_geom_angle_atom_site_label_1
_geom_angle_atom_site_label_2
_geom_angle_atom_site_label_3
_geom_angle
_geom_angle_site_symmetry_1
_geom_angle_site_symmetry_3
_geom_angle_publ_flag
N1 S1 C2 98.81(14) . . ?
N1 S2 C3 98.36(14) . . ?
S1 N1 S2 114.11(16) . . ?
O1 C1 C2 120.6(3) . . ?
O1 C1 C9 123.7(3) . . ?
C2 C1 C9 115.7(2) . . ?
C3 C2 C1 122.7(3) . . ?
C3 C2 S1 114.4(2) . . ?
C1 C2 S1 122.9(2) . . ?
C2 C3 C4 122.7(3) . . ?
C2 C3 S2 114.1(2) . . ?
C4 C3 S2 123.0(2) . . ?
O2 C4 C3 120.7(3) . . ?
O2 C4 C10 123.1(3) . . ?
C3 C4 C10 116.2(2) . . ?
C6 C5 C10 120.9(3) . . ?
C6 C5 H1 121.1(18) . . ?
C10 C5 H1 117.9(18) . . ?
C5 C6 C7 119.7(3) . . ?
C5 C6 H2 119.0(18) . . ?
C7 C6 H2 121.3(18) . . ?
C8 C7 C6 120.6(3) . . ?
C8 C7 H3 117.8(19) . . ?
C6 C7 H3 121.5(19) . . ?
C7 C8 C9 120.2(3) . . ?
C7 C8 H4 123(2) . . ?
C9 C8 H4 117(2) . . ?
C8 C9 C10 119.3(3) . . ?
C8 C9 C1 119.4(3) . . ?
C10 C9 C1 121.3(3) . . ?
C5 C10 C9 119.3(3) . . ?
C5 C10 C4 119.5(3) . . ?
C9 C10 C4 121.2(3) . . ?

loop_
_geom_bond_atom_site_label_1
_geom_bond_atom_site_label_2
_geom_bond_distance
_geom_bond_site_symmetry_2
_geom_bond_publ_flag
S1 N1 1.644(3) . ?
S1 C2 1.716(3) . ?
S2 N1 1.653(3) . ?
S2 C3 1.728(3) . ?
C1 O1 1.217(3) . ?
C1 C2 1.476(4) . ?
C1 C9 1.483(4) . ?
C2 C3 1.354(4) . ?
C3 C4 1.462(4) . ?
C4 O2 1.221(3) . ?
C4 C10 1.484(4) . ?
C5 C6 1.374(4) . ?
C5 C10 1.387(4) . ?
C5 H1 0.94(3) . ?
C6 C7 1.379(5) . ?
C6 H2 0.95(3) . ?
C7 C8 1.379(5) . ?
C7 H3 0.96(3) . ?
C8 C9 1.391(4) . ?
C8 H4 0.93(3) . ?
C9 C10 1.403(4) . ?
